data_4134129
loop_
_publ_author_name
'Liu, Wenqi'
'Bobbala, Sharan'
'Stern, Charlotte L.'
'Hornick, Jessica'
'Liu, Yugang'
'Enciso, Alan Enrique'
'Scott, Evan A.'
'Stoddart, J. Fraser'

_publ_section_title
;
 XCage: A Tricyclic Octacationic Receptor for Perylene Diimide with
 Picomolar Affinity in Water.
;
_journal_name_full 'Journal of the American Chemical Society'
_journal_paper_doi 10.1021/jacs.9b12982
_journal_year 2020
_chemical_formula_moiety 'C32 H30 N4 O4, 2(F6 P)'
_chemical_formula_sum 'C32 H30 F12 N4 O4 P2'
_chemical_formula_weight 824.54
_space_group_crystal_system triclinic
_space_group_IT_number 2
_space_group_name_Hall '-P 1'
_space_group_name_H-M_alt 'P -1'
_atom_sites_solution_hydrogens mixed
_atom_sites_solution_primary dual
_audit_creation_date 2019-06-14
_audit_creation_method
;
Olex2 1.2
(compiled 2018.05.29 svn.r3508 for OlexSys, GUI svn.r5506)
;
_cell_angle_alpha 81.867(7)
_cell_angle_beta 86.681(8)
_cell_angle_gamma 71.757(7)
_cell_formula_units_Z 1
_cell_length_a 6.009(2)
_cell_length_b 8.492(3)
_cell_length_c 16.817(6)
_cell_measurement_reflns_used 1214
_cell_measurement_temperature 100(2)
_cell_measurement_theta_max 24.454
_cell_measurement_theta_min 2.547
_cell_volume 806.7(5)
_computing_cell_refinement 'SAINT V8.34A (Bruker, 2017)'
_computing_data_collection 'APEX2 V2017.3 (Bruker, 2017)'
_computing_data_reduction 'SAINT V8.38A (?, 2016)'
_computing_molecular_graphics 'Olex2 (Dolomanov et al., 2009)'
_computing_publication_material 'Olex2 (Dolomanov et al., 2009)'
_computing_structure_refinement 'XL (Sheldrick, 2008)'
_computing_structure_solution 'ShelXT (Sheldrick, 2015)'
_diffrn_ambient_temperature 100.0
_diffrn_detector_area_resol_mean 8
_diffrn_measured_fraction_theta_full 0.979
_diffrn_measured_fraction_theta_max 0.976
_diffrn_measurement_device_type 'Bruker Kappa APEX CCD area detector'
_diffrn_measurement_method '\w and \f scans'
_diffrn_radiation_monochromator Triumph
_diffrn_radiation_type MoK\a
_diffrn_radiation_wavelength 0.71073
_diffrn_reflns_av_R_equivalents 0.0583
_diffrn_reflns_av_unetI/netI 0.0781
_diffrn_reflns_Laue_measured_fraction_full 0.979
_diffrn_reflns_Laue_measured_fraction_max 0.976
_diffrn_reflns_limit_h_max 7
_diffrn_reflns_limit_h_min -7
_diffrn_reflns_limit_k_max 10
_diffrn_reflns_limit_k_min -10
_diffrn_reflns_limit_l_max 20
_diffrn_reflns_limit_l_min -20
_diffrn_reflns_number 9396
_diffrn_reflns_point_group_measured_fraction_full 0.979
_diffrn_reflns_point_group_measured_fraction_max 0.976
_diffrn_reflns_theta_full 25.242
_diffrn_reflns_theta_max 26.294
_diffrn_reflns_theta_min 1.223
_diffrn_source 'sealed tube'
_exptl_absorpt_coefficient_mu 0.252
_exptl_absorpt_correction_T_max 0.7454
_exptl_absorpt_correction_T_min 0.6601
_exptl_absorpt_correction_type multi-scan
_exptl_absorpt_process_details
'SADABS-2016/2 (Bruker,2016/2) was used for absorption correction. wR2(int) was 0.0498 before and 0.0427 after correction. The Ratio of minimum to maximum transmission is 0.8856. The \l/2 correction factor is Not present.'
_exptl_crystal_colour red
_exptl_crystal_density_diffrn 1.697
_exptl_crystal_description plate
_exptl_crystal_F_000 420
_exptl_crystal_recrystallization_method 'The material was recrystallised from --- by as supplied'
_exptl_crystal_size_max 0.243
_exptl_crystal_size_mid 0.195
_exptl_crystal_size_min 0.02
_refine_diff_density_max 0.329
_refine_diff_density_min -0.309
_refine_diff_density_rms 0.066
_refine_ls_extinction_method none
_refine_ls_goodness_of_fit_ref 1.008
_refine_ls_hydrogen_treatment mixed
_refine_ls_matrix_type full
_refine_ls_number_parameters 250
_refine_ls_number_reflns 3201
_refine_ls_number_restraints 0
_refine_ls_restrained_S_all 1.008
_refine_ls_R_factor_all 0.1055
_refine_ls_R_factor_gt 0.0471
_refine_ls_shift/su_max 0.000
_refine_ls_shift/su_mean 0.000
_refine_ls_structure_factor_coef Fsqd
_refine_ls_weighting_details 'w=1/[\s^2^(Fo^2^)+(0.0519P)^2^] where P=(Fo^2^+2Fc^2^)/3'
_refine_ls_weighting_scheme calc
_refine_ls_wR_factor_gt 0.0936
_refine_ls_wR_factor_ref 0.1135
_reflns_Friedel_coverage 0.000
_reflns_number_gt 1878
_reflns_number_total 3201
_reflns_threshold_expression 'I > 2\s(I)'
_cod_data_source_file ja9b12982_si_002.cif
_cod_data_source_block cx1586
_cod_database_code 4134129
_shelx_shelxl_version_number 2017/1
_shelx_space_group_comment
;
The symmetry employed for this shelxl refinement is uniquely defined
by the following loop, which should always be used as a source of
symmetry information in preference to the above space-group names.
They are only intended as comments.
;
_shelx_estimated_absorpt_t_max 0.995
_shelx_estimated_absorpt_t_min 0.941
_olex2_refinement_description
;
1. Fixed Uiso
 At 1.2 times of:
  All C(H) groups, All C(H,H) groups
 At 1.5 times of:
  All C(H,H,H) groups
2.a Secondary CH2 refined with riding coordinates:
 C13(H13A,H13B), C14(H14A,H14B)
2.b Aromatic/amide H refined with riding coordinates:
 C3(H3), C4(H4), C8(H8), C9(H9)
2.c Idealised Me refined as rotating group:
 C15(H15A,H15B,H15C), C16(H16A,H16B,H16C)
;
_olex2_date_sample_data_collection 2019-06-13
_olex2_date_sample_submission 2019-06-13
_olex2_diffrn_ambient_temperature_device 'Oxford Cryosystems'
_olex2_exptl_crystal_mounting_method 'The crystal was mounted on a MITIGEN holder with Paratone oil'
_olex2_submission_original_sample_id cx1586
_olex2_submission_special_instructions 'No special instructions were received'

loop_
_space_group_symop_operation_xyz
'x, y, z'
'-x, -y, -z'

loop_
_atom_site_label
_atom_site_type_symbol
_atom_site_fract_x
_atom_site_fract_y
_atom_site_fract_z
_atom_site_U_iso_or_equiv
_atom_site_adp_type
_atom_site_occupancy
_atom_site_site_symmetry_order
_atom_site_calc_flag
_atom_site_refinement_flags_posn
O1 O 0.8062(4) 0.6252(3) 0.39597(13) 0.0260(5) Uani 1 1 d .
O2 O 0.2636(3) 0.5893(3) 0.22812(12) 0.0222(5) Uani 1 1 d .
N1 N 0.5222(4) 0.6113(3) 0.31547(14) 0.0185(6) Uani 1 1 d .
N2 N 0.6266(5) 0.7082(3) 0.12743(15) 0.0226(6) Uani 1 1 d .
H2 H 0.593(6) 0.607(4) 0.1393(19) 0.039(10) Uiso 1 1 d .
C1 C 0.3769(5) 0.5293(4) 0.28916(17) 0.0178(7) Uani 1 1 d .
C2 C 0.3701(5) 0.3725(4) 0.33858(17) 0.0164(7) Uani 1 1 d .
C3 C 0.2265(5) 0.2881(4) 0.31653(18) 0.0194(7) Uani 1 1 d .
H3 H 0.133015 0.331414 0.270024 0.023 Uiso 1 1 calc R
C4 C 0.2171(5) 0.1393(4) 0.36195(17) 0.0191(7) Uani 1 1 d .
H4 H 0.114427 0.084442 0.346149 0.023 Uiso 1 1 calc R
C5 C 0.3536(5) 0.0690(4) 0.42964(17) 0.0180(7) Uani 1 1 d .
C6 C 0.5079(5) 0.1530(4) 0.45310(18) 0.0170(7) Uani 1 1 d .
C7 C 0.6562(5) 0.0867(4) 0.52155(17) 0.0171(7) Uani 1 1 d .
C8 C 0.8038(5) 0.1751(4) 0.54001(18) 0.0197(7) Uani 1 1 d .
H8 H 0.902562 0.132424 0.585260 0.024 Uiso 1 1 calc R
C9 C 0.8102(5) 0.3232(4) 0.49424(17) 0.0180(7) Uani 1 1 d .
H9 H 0.913246 0.379452 0.508426 0.022 Uiso 1 1 calc R
C10 C 0.6684(5) 0.3894(4) 0.42837(17) 0.0173(7) Uani 1 1 d .
C11 C 0.6754(5) 0.5485(4) 0.38086(17) 0.0195(7) Uani 1 1 d .
C12 C 0.5146(5) 0.3058(4) 0.40660(17) 0.0169(7) Uani 1 1 d .
C13 C 0.5217(5) 0.7737(4) 0.27025(18) 0.0220(7) Uani 1 1 d .
H13A H 0.555655 0.843054 0.307709 0.026 Uiso 1 1 calc R
H13B H 0.362907 0.832412 0.248811 0.026 Uiso 1 1 calc R
C14 C 0.6971(5) 0.7596(4) 0.20135(17) 0.0204(7) Uani 1 1 d .
H14A H 0.724711 0.869117 0.186708 0.025 Uiso 1 1 calc R
H14B H 0.847555 0.677305 0.220103 0.025 Uiso 1 1 calc R
C15 C 0.8275(6) 0.6766(4) 0.0687(2) 0.0377(9) Uani 1 1 d .
H15A H 0.870324 0.779221 0.053635 0.057 Uiso 1 1 calc GR
H15B H 0.781728 0.641787 0.020587 0.057 Uiso 1 1 calc GR
H15C H 0.962041 0.587964 0.093243 0.057 Uiso 1 1 calc GR
C16 C 0.4139(6) 0.8350(4) 0.0899(2) 0.0321(8) Uani 1 1 d .
H16A H 0.280434 0.845426 0.127349 0.048 Uiso 1 1 calc GR
H16B H 0.379084 0.799455 0.040340 0.048 Uiso 1 1 calc GR
H16C H 0.442557 0.943338 0.077387 0.048 Uiso 1 1 calc GR
P1 P 0.81571(14) 0.21247(10) 0.14182(5) 0.0200(2) Uani 1 1 d .
F1 F 0.8633(3) 0.0741(2) 0.08131(10) 0.0312(5) Uani 1 1 d .
F2 F 0.7680(3) 0.3529(2) 0.20212(10) 0.0266(5) Uani 1 1 d .
F3 F 0.5724(3) 0.1823(2) 0.16839(12) 0.0392(5) Uani 1 1 d .
F4 F 0.9439(3) 0.0704(2) 0.21180(10) 0.0300(5) Uani 1 1 d .
F5 F 1.0588(3) 0.2439(2) 0.11591(11) 0.0361(5) Uani 1 1 d .
F6 F 0.6867(4) 0.3565(2) 0.07198(11) 0.0424(6) Uani 1 1 d .

loop_
_atom_site_aniso_label
_atom_site_aniso_U_11
_atom_site_aniso_U_22
_atom_site_aniso_U_33
_atom_site_aniso_U_23
_atom_site_aniso_U_13
_atom_site_aniso_U_12
O1 0.0280(12) 0.0194(12) 0.0309(13) -0.0022(10) -0.0079(10) -0.0068(10)
O2 0.0196(11) 0.0200(12) 0.0228(12) 0.0031(10) -0.0075(10) -0.0015(9)
N1 0.0204(13) 0.0123(14) 0.0192(14) 0.0000(11) -0.0049(11) 0.0002(11)
N2 0.0288(15) 0.0134(14) 0.0250(15) -0.0035(12) 0.0021(12) -0.0058(12)
C1 0.0136(15) 0.0183(17) 0.0178(17) -0.0042(14) 0.0003(13) 0.0013(13)
C2 0.0124(15) 0.0153(16) 0.0163(16) -0.0033(14) 0.0015(12) 0.0035(12)
C3 0.0169(15) 0.0195(17) 0.0179(17) -0.0015(14) -0.0045(13) 0.0000(13)
C4 0.0183(16) 0.0217(18) 0.0181(17) -0.0051(14) -0.0010(13) -0.0063(13)
C5 0.0157(15) 0.0166(17) 0.0188(17) -0.0049(14) 0.0018(13) -0.0002(13)
C6 0.0133(15) 0.0170(16) 0.0181(16) -0.0071(14) 0.0013(12) 0.0010(12)
C7 0.0127(15) 0.0184(17) 0.0174(16) -0.0052(14) 0.0004(13) 0.0002(13)
C8 0.0153(15) 0.0217(18) 0.0175(17) -0.0028(14) -0.0030(13) 0.0013(13)
C9 0.0153(15) 0.0192(17) 0.0180(17) -0.0046(14) -0.0014(13) -0.0018(13)
C10 0.0158(15) 0.0153(16) 0.0186(17) -0.0049(14) 0.0022(13) -0.0008(13)
C11 0.0173(16) 0.0182(17) 0.0197(17) -0.0053(15) -0.0019(13) 0.0008(13)
C12 0.0145(15) 0.0157(17) 0.0185(16) -0.0058(14) -0.0010(13) -0.0001(13)
C13 0.0287(18) 0.0124(17) 0.0222(18) -0.0002(14) -0.0082(14) -0.0018(14)
C14 0.0179(16) 0.0175(17) 0.0248(18) 0.0025(14) -0.0053(14) -0.0054(13)
C15 0.049(2) 0.025(2) 0.040(2) -0.0067(18) 0.0198(19) -0.0143(18)
C16 0.033(2) 0.034(2) 0.0263(19) 0.0076(17) -0.0110(16) -0.0100(17)
P1 0.0214(4) 0.0131(4) 0.0242(5) -0.0023(4) -0.0052(4) -0.0026(3)
F1 0.0467(12) 0.0196(10) 0.0269(11) -0.0090(9) -0.0076(9) -0.0056(9)
F2 0.0267(10) 0.0191(10) 0.0339(11) -0.0118(9) 0.0010(8) -0.0034(8)
F3 0.0251(11) 0.0297(12) 0.0666(15) -0.0130(11) 0.0017(10) -0.0112(9)
F4 0.0385(11) 0.0190(10) 0.0276(11) 0.0005(8) -0.0131(9) -0.0013(8)
F5 0.0333(11) 0.0355(12) 0.0442(12) -0.0139(10) 0.0137(9) -0.0161(10)
F6 0.0639(14) 0.0170(11) 0.0413(13) 0.0066(9) -0.0285(11) -0.0051(10)

loop_
_atom_type_symbol
_atom_type_description
_atom_type_scat_dispersion_real
_atom_type_scat_dispersion_imag
_atom_type_scat_source
C C 0.0033 0.0016 'International Tables Vol C Tables 4.2.6.8 and 6.1.1.4'
H H 0.0000 0.0000 'International Tables Vol C Tables 4.2.6.8 and 6.1.1.4'
F F 0.0171 0.0103 'International Tables Vol C Tables 4.2.6.8 and 6.1.1.4'
N N 0.0061 0.0033 'International Tables Vol C Tables 4.2.6.8 and 6.1.1.4'
O O 0.0106 0.0060 'International Tables Vol C Tables 4.2.6.8 and 6.1.1.4'
P P 0.1023 0.0942 'International Tables Vol C Tables 4.2.6.8 and 6.1.1.4'

loop_
_geom_angle_atom_site_label_1
_geom_angle_atom_site_label_2
_geom_angle_atom_site_label_3
_geom_angle
_geom_angle_site_symmetry_3
C1 N1 C11 124.9(2) .
C1 N1 C13 118.0(2) .
C11 N1 C13 117.1(2) .
C14 N2 H2 111(2) .
C15 N2 H2 106(2) .
C15 N2 C14 109.6(2) .
C16 N2 H2 107(2) .
C16 N2 C14 112.2(2) .
C16 N2 C15 110.7(3) .
O2 C1 N1 119.5(3) .
O2 C1 C2 123.8(3) .
N1 C1 C2 116.7(2) .
C3 C2 C1 119.3(3) .
C3 C2 C12 119.9(3) .
C12 C2 C1 120.8(3) .
C2 C3 H3 119.7 .
C2 C3 C4 120.5(3) .
C4 C3 H3 119.7 .
C3 C4 H4 119.0 .
C5 C4 C3 122.0(3) .
C5 C4 H4 119.0 .
C4 C5 C6 118.6(3) .
C4 C5 C7 122.5(3) 2_656
C6 C5 C7 118.9(3) 2_656
C7 C6 C5 121.7(3) .
C12 C6 C5 119.0(3) .
C12 C6 C7 119.3(3) .
C6 C7 C5 119.4(2) 2_656
C8 C7 C5 122.3(3) 2_656
C8 C7 C6 118.3(3) .
C7 C8 H8 119.0 .
C9 C8 C7 122.1(3) .
C9 C8 H8 119.0 .
C8 C9 H9 119.7 .
C10 C9 C8 120.6(3) .
C10 C9 H9 119.7 .
C9 C10 C11 119.9(3) .
C9 C10 C12 120.0(3) .
C12 C10 C11 120.1(3) .
O1 C11 N1 119.8(3) .
O1 C11 C10 123.1(3) .
N1 C11 C10 117.0(2) .
C2 C12 C6 120.0(2) .
C2 C12 C10 120.2(3) .
C10 C12 C6 119.7(3) .
N1 C13 H13A 108.8 .
N1 C13 H13B 108.8 .
N1 C13 C14 114.0(2) .
H13A C13 H13B 107.6 .
C14 C13 H13A 108.8 .
C14 C13 H13B 108.8 .
N2 C14 C13 115.2(2) .
N2 C14 H14A 108.5 .
N2 C14 H14B 108.5 .
C13 C14 H14A 108.5 .
C13 C14 H14B 108.5 .
H14A C14 H14B 107.5 .
N2 C15 H15A 109.5 .
N2 C15 H15B 109.5 .
N2 C15 H15C 109.5 .
H15A C15 H15B 109.5 .
H15A C15 H15C 109.5 .
H15B C15 H15C 109.5 .
N2 C16 H16A 109.5 .
N2 C16 H16B 109.5 .
N2 C16 H16C 109.5 .
H16A C16 H16B 109.5 .
H16A C16 H16C 109.5 .
H16B C16 H16C 109.5 .
F1 P1 F2 179.53(11) .
F3 P1 F1 90.02(11) .
F3 P1 F2 90.23(10) .
F3 P1 F4 90.01(11) .
F3 P1 F5 179.41(12) .
F3 P1 F6 90.05(11) .
F4 P1 F1 89.98(10) .
F4 P1 F2 90.42(10) .
F4 P1 F6 179.50(11) .
F5 P1 F1 90.57(11) .
F5 P1 F2 89.18(10) .
F5 P1 F4 89.94(11) .
F5 P1 F6 89.99(11) .
F6 P1 F1 90.52(10) .
F6 P1 F2 89.09(10) .

loop_
_geom_bond_atom_site_label_1
_geom_bond_atom_site_label_2
_geom_bond_distance
_geom_bond_site_symmetry_2
O1 C11 1.223(3) .
O2 C1 1.221(3) .
N1 C1 1.399(3) .
N1 C11 1.409(4) .
N1 C13 1.477(4) .
N2 H2 0.94(3) .
N2 C14 1.498(4) .
N2 C15 1.497(4) .
N2 C16 1.494(4) .
C1 C2 1.477(4) .
C2 C3 1.377(4) .
C2 C12 1.417(4) .
C3 H3 0.9500 .
C3 C4 1.396(4) .
C4 H4 0.9500 .
C4 C5 1.391(4) .
C5 C6 1.435(4) .
C5 C7 1.470(4) 2_656
C6 C7 1.434(4) .
C6 C12 1.428(4) .
C7 C8 1.400(4) .
C8 H8 0.9500 .
C8 C9 1.389(4) .
C9 H9 0.9500 .
C9 C10 1.379(4) .
C10 C11 1.480(4) .
C10 C12 1.420(4) .
C13 H13A 0.9900 .
C13 H13B 0.9900 .
C13 C14 1.512(4) .
C14 H14A 0.9900 .
C14 H14B 0.9900 .
C15 H15A 0.9800 .
C15 H15B 0.9800 .
C15 H15C 0.9800 .
C16 H16A 0.9800 .
C16 H16B 0.9800 .
C16 H16C 0.9800 .
P1 F1 1.6102(19) .
P1 F2 1.6205(18) .
P1 F3 1.590(2) .
P1 F4 1.5984(19) .
P1 F5 1.5917(19) .
P1 F6 1.607(2) .

loop_
_geom_hbond_atom_site_label_D
_geom_hbond_atom_site_label_H
_geom_hbond_atom_site_label_A
_geom_hbond_distance_DH
_geom_hbond_distance_HA
_geom_hbond_distance_DA
_geom_hbond_angle_DHA
_geom_hbond_site_symmetry_A
_geom_hbond_publ_flag
N2 H2 O2 0.94(3) 2.44(3) 3.019(3) 120(3) . yes
N2 H2 F2 0.94(3) 2.22(3) 2.975(3) 137(3) . yes
N2 H2 F6 0.94(3) 2.44(3) 3.162(3) 133(3) . yes
C9 H9 O1 0.95 2.38 3.204(3) 144.4 2_766 yes
C14 H14B O2 0.99 2.38 3.285(4) 151.6 1_655 yes
C16 H16B F1 0.98 2.49 3.283(4) 137.8 2_665 yes

loop_
_geom_torsion_atom_site_label_1
_geom_torsion_atom_site_label_2
_geom_torsion_atom_site_label_3
_geom_torsion_atom_site_label_4
_geom_torsion
_geom_torsion_site_symmetry_1
_geom_torsion_site_symmetry_4
O2 C1 C2 C3 -1.0(4) . .
O2 C1 C2 C12 176.9(3) . .
N1 C1 C2 C3 178.7(3) . .
N1 C1 C2 C12 -3.3(4) . .
N1 C13 C14 N2 77.5(3) . .
C1 N1 C11 O1 175.4(3) . .
C1 N1 C11 C10 -4.6(4) . .
C1 N1 C13 C14 -88.8(3) . .
C1 C2 C3 C4 179.8(3) . .
C1 C2 C12 C6 -179.2(3) . .
C1 C2 C12 C10 0.1(4) . .
C2 C3 C4 C5 -1.2(4) . .
C3 C2 C12 C6 -1.2(4) . .
C3 C2 C12 C10 178.1(3) . .
C3 C4 C5 C6 0.1(4) . .
C3 C4 C5 C7 179.4(3) . 2_656
C4 C5 C6 C7 -179.1(3) . .
C4 C5 C6 C12 0.4(4) . .
C5 C6 C7 C5 -1.6(5) . 2_656
C5 C6 C7 C8 179.3(3) . .
C5 C6 C12 C2 0.1(4) . .
C5 C6 C12 C10 -179.2(3) . .
C5 C7 C8 C9 -179.2(3) 2_656 .
C6 C7 C8 C9 -0.1(4) . .
C7 C5 C6 C7 1.6(5) 2_656 .
C7 C5 C6 C12 -178.9(3) 2_656 .
C7 C6 C12 C2 179.7(3) . .
C7 C6 C12 C10 0.4(4) . .
C7 C8 C9 C10 0.3(4) . .
C8 C9 C10 C11 179.2(3) . .
C8 C9 C10 C12 -0.2(4) . .
C9 C10 C11 O1 1.5(5) . .
C9 C10 C11 N1 -178.5(3) . .
C9 C10 C12 C2 -179.4(3) . .
C9 C10 C12 C6 -0.1(4) . .
C11 N1 C1 O2 -174.6(3) . .
C11 N1 C1 C2 5.7(4) . .
C11 N1 C13 C14 89.4(3) . .
C11 C10 C12 C2 1.1(4) . .
C11 C10 C12 C6 -179.6(3) . .
C12 C2 C3 C4 1.8(4) . .
C12 C6 C7 C5 178.9(3) . 2_656
C12 C6 C7 C8 -0.3(4) . .
C12 C10 C11 O1 -179.0(3) . .
C12 C10 C11 N1 0.9(4) . .
C13 N1 C1 O2 3.5(4) . .
C13 N1 C1 C2 -176.2(2) . .
C13 N1 C11 O1 -2.7(4) . .
C13 N1 C11 C10 177.4(2) . .
C15 N2 C14 C13 -172.4(3) . .
C16 N2 C14 C13 64.2(3) . .
